data_4127764
loop_
_publ_author_name
'Sick, Torben'
'Rotter, Julian M.'
'Reuter, Stephan'
'Kandambeth, Sharath'
'Bach, Nicolai N.'
'D\"oblinger, Markus'
'Merz, Julia'
'Clark, Timothy'
'Marder, Todd B.'
'Bein, Thomas'
'Medina, Dana D.'

_publ_section_title
;
 Switching on and off Interlayer Correlations and Porosity in 2D Covalent
 Organic Frameworks.
;
_journal_issue 32
_journal_name_full 'Journal of the American Chemical Society'
_journal_page_first 12570
_journal_page_last 12581
_journal_paper_doi 10.1021/jacs.9b02800
_journal_volume 141
_journal_year 2019
_chemical_formula_moiety 'C62 H44 N2 O2 S2'
_chemical_formula_sum 'C62 H44 N2 O2 S2'
_chemical_formula_weight 913.11
_chemical_name_common 'TS461 BDTOMe MAPB'
_space_group_crystal_system triclinic
_space_group_IT_number 2
_space_group_name_Hall '-P 1'
_space_group_name_H-M_alt 'P -1'
_symmetry_space_group_name_Hall '-P 1'
_symmetry_space_group_name_H-M 'P -1'
_atom_sites_solution_hydrogens geom
_audit_block_code C62H44N2O2S2_vv042_bein
_audit_creation_method 'APEX3 v2016.5-0'
_audit_update_record 07-Feb-17
_cell_angle_alpha 85.671(2)
_cell_angle_beta 80.923(2)
_cell_angle_gamma 78.079(2)
_cell_formula_units_Z 2
_cell_length_a 10.0992(5)
_cell_length_b 12.3535(6)
_cell_length_c 25.0363(9)
_cell_measurement_reflns_used 7789
_cell_measurement_temperature 100.(2)
_cell_measurement_theta_max 26.4051
_cell_measurement_theta_min 2.8397
_cell_volume 3014.9(2)
_computing_cell_refinement 'SAINT V8.37A (Bruker AXS Inc., 2015)'
_computing_data_collection 'SAINT V8.37A (Bruker AXS Inc., 2015)'
_computing_data_reduction 'SAINT V8.37A (Bruker AXS Inc., 2015)'
_computing_molecular_graphics 'shelXle (C.B. Huebschle, rev 786)'
_computing_structure_refinement 'SHELXL-2014/7 (Sheldrick, 2014)'
_computing_structure_solution 'XT, VERSION 2014/5'
_diffrn_ambient_temperature 100.(2)
_diffrn_detector_area_resol_mean 7.4074
_diffrn_measured_fraction_theta_full 0.985
_diffrn_measured_fraction_theta_max 0.985
_diffrn_measurement_device 'fixed-chi three-circle diffractometer'
_diffrn_measurement_device_type 'Bruker D8 Venture TXS'
_diffrn_measurement_method 'mix of phi and omega scans'
_diffrn_radiation_monochromator 'focusing mirrors'
_diffrn_radiation_type MoK\a
_diffrn_radiation_wavelength 0.71073
_diffrn_reflns_av_R_equivalents 0.0689
_diffrn_reflns_av_unetI/netI 0.1059
_diffrn_reflns_Laue_measured_fraction_full 0.985
_diffrn_reflns_Laue_measured_fraction_max 0.985
_diffrn_reflns_limit_h_max 12
_diffrn_reflns_limit_h_min -12
_diffrn_reflns_limit_k_max 15
_diffrn_reflns_limit_k_min -15
_diffrn_reflns_limit_l_max 30
_diffrn_reflns_limit_l_min -31
_diffrn_reflns_number 10869
_diffrn_reflns_point_group_measured_fraction_full 0.985
_diffrn_reflns_point_group_measured_fraction_max 0.985
_diffrn_reflns_theta_full 25.242
_diffrn_reflns_theta_max 25.349
_diffrn_reflns_theta_min 3.170
_diffrn_source 'rotating anode (TXS)'
_diffrn_source_current 50
_diffrn_source_power 2.5
_diffrn_source_type 'Bruker TXS'
_diffrn_source_voltage 50
_exptl_absorpt_coefficient_mu 0.127
_exptl_absorpt_correction_T_max 0.9705
_exptl_absorpt_correction_T_min 0.8564
_exptl_absorpt_correction_type multi-scan
_exptl_absorpt_process_details
;
SADABS-2016/2 - Bruker AXS area detector scaling and absorption correction
;
_exptl_crystal_colour orange
_exptl_crystal_density_diffrn 1.006
_exptl_crystal_density_method 'not measured'
_exptl_crystal_description rod
_exptl_crystal_F_000 956
_exptl_crystal_size_max 0.100
_exptl_crystal_size_mid 0.030
_exptl_crystal_size_min 0.030
_platon_squeeze_details
;

;
_refine_diff_density_max 0.413
_refine_diff_density_min -0.435
_refine_diff_density_rms 0.072
_refine_ls_extinction_method none
_refine_ls_goodness_of_fit_ref 0.971
_refine_ls_hydrogen_treatment constr
_refine_ls_matrix_type full
_refine_ls_number_parameters 615
_refine_ls_number_reflns 10869
_refine_ls_number_restraints 0
_refine_ls_restrained_S_all 0.971
_refine_ls_R_factor_all 0.1178
_refine_ls_R_factor_gt 0.0739
_refine_ls_shift/su_max 0.000
_refine_ls_shift/su_mean 0.000
_refine_ls_structure_factor_coef Fsqd
_refine_ls_weighting_details 'w=1/[\s^2^(Fo^2^)+(0.1347P)^2^] where P=(Fo^2^+2Fc^2^)/3'
_refine_ls_weighting_scheme calc
_refine_ls_wR_factor_gt 0.2091
_refine_ls_wR_factor_ref 0.2268
_reflns_Friedel_coverage 0.000
_reflns_number_gt 6186
_reflns_number_total 10869
_reflns_threshold_expression 'I > 2\s(I)'
_cod_data_source_file ja9b02800_si_005.cif
_cod_data_source_block vv042
_cod_depositor_comments
;
The following automatic conversions were performed:

'_exptl_absorpt_correction_type' value 'Multi-Scan' changed to
'multi-scan' according to
/home/data/users/saulius/crontab/automatic-downloads/current/ACS/lib/dictionaries/cif_core.dic
dictionary named 'cif_core.dic' version 2.4.2 from 2011-04-26.

Automatic conversion script
Id: cif_fix_values 4973 2017-02-22 13:04:09Z antanas 
;
_cod_database_code 4127764
_shelx_estimated_absorpt_t_min 0.987
_shelx_estimated_absorpt_t_max 0.996
_shelx_space_group_comment
;
The symmetry employed for this shelxl refinement is uniquely defined
by the following loop, which should always be used as a source of
symmetry information in preference to the above space-group names.
They are only intended as comments.
;

loop_
_space_group_symop_operation_xyz
'x, y, z'
'-x, -y, -z'

loop_
_atom_site_label
_atom_site_type_symbol
_atom_site_fract_x
_atom_site_fract_y
_atom_site_fract_z
_atom_site_U_iso_or_equiv
_atom_site_adp_type
_atom_site_occupancy
_atom_site_site_symmetry_order
_atom_site_calc_flag
_atom_site_refinement_flags_posn
_atom_site_refinement_flags_adp
S1 S 0.82031(11) 0.59861(9) 0.41169(4) 0.0434(3) Uani 1 1 d . .
S2 S 1.39044(12) 0.34625(10) 0.43189(4) 0.0505(3) Uani 1 1 d . .
O1 O 1.0342(4) 0.2721(3) 0.52464(13) 0.0675(10) Uani 1 1 d . .
O2 O 1.3997(4) 0.7261(3) 0.48755(13) 0.0652(9) Uani 1 1 d . .
N1 N 0.6466(3) 0.5172(3) 0.33912(12) 0.0375(8) Uani 1 1 d . .
N2 N 1.1844(3) 0.3718(3) 0.35079(12) 0.0445(9) Uani 1 1 d . .
C1 C 0.9233(4) 0.5497(3) 0.46121(14) 0.0347(9) Uani 1 1 d . .
C2 C 0.9385(4) 0.4376(3) 0.47098(14) 0.0350(9) Uani 1 1 d . .
C3 C 0.8623(4) 0.3887(4) 0.43916(15) 0.0411(10) Uani 1 1 d . .
H3 H 0.8586 0.3123 0.4412 0.049 Uiso 1 1 calc R U
C4 C 0.7952(4) 0.4664(3) 0.40536(15) 0.0385(10) Uani 1 1 d . .
C5 C 0.7085(4) 0.4429(4) 0.36896(15) 0.0388(10) Uani 1 1 d . .
H5 H 0.6975 0.3687 0.3673 0.047 Uiso 1 1 calc R U
C6 C 1.0169(4) 0.3841(4) 0.51100(15) 0.0412(10) Uani 1 1 d . .
C7 C 0.5690(4) 0.4850(3) 0.30220(14) 0.0335(9) Uani 1 1 d . .
C8 C 0.5848(4) 0.3801(3) 0.28454(14) 0.0337(9) Uani 1 1 d . .
H8 H 0.6491 0.3218 0.2985 0.040 Uiso 1 1 calc R U
C9 C 0.5087(4) 0.3574(3) 0.24665(14) 0.0309(9) Uani 1 1 d . .
H9 H 0.5224 0.2841 0.2349 0.037 Uiso 1 1 calc R U
C10 C 0.4131(4) 0.4397(3) 0.22562(14) 0.0290(8) Uani 1 1 d . .
C11 C 0.3957(4) 0.5456(3) 0.24414(14) 0.0307(9) Uani 1 1 d . .
H11 H 0.3295 0.6033 0.2309 0.037 Uiso 1 1 calc R U
C12 C 0.4726(4) 0.5693(3) 0.28157(14) 0.0346(9) Uani 1 1 d . .
H12 H 0.4597 0.6428 0.2931 0.042 Uiso 1 1 calc R U
C13 C 0.3350(3) 0.4152(3) 0.18411(13) 0.0266(8) Uani 1 1 d . .
C14 C 0.3125(3) 0.3083(3) 0.17927(13) 0.0252(8) Uani 1 1 d . .
H14 H 0.3499 0.2500 0.2028 0.030 Uiso 1 1 calc R U
C15 C 0.2384(3) 0.2851(3) 0.14161(13) 0.0254(8) Uani 1 1 d . .
C16 C 0.1803(3) 0.3725(3) 0.10729(13) 0.0247(8) Uani 1 1 d . .
H16 H 0.1273 0.3576 0.0816 0.030 Uiso 1 1 calc R U
C17 C 0.1999(3) 0.4787(3) 0.11068(13) 0.0238(8) Uani 1 1 d . .
C18 C 0.2794(3) 0.5001(3) 0.14856(13) 0.0262(8) Uani 1 1 d . .
H18 H 0.2958 0.5728 0.1502 0.031 Uiso 1 1 calc R U
C19 C 0.2245(3) 0.1690(3) 0.13486(14) 0.0253(8) Uani 1 1 d . .
C20 C 0.2358(3) 0.1288(3) 0.08374(15) 0.0280(8) Uani 1 1 d . .
H20 H 0.2500 0.1765 0.0527 0.034 Uiso 1 1 calc R U
C21 C 0.2269(4) 0.0201(3) 0.07718(16) 0.0323(9) Uani 1 1 d . .
H21 H 0.2358 -0.0065 0.0419 0.039 Uiso 1 1 calc R U
C22 C 0.2049(4) -0.0494(3) 0.12256(17) 0.0363(10) Uani 1 1 d . .
H22 H 0.1987 -0.1239 0.1183 0.044 Uiso 1 1 calc R U
C23 C 0.1920(4) -0.0110(3) 0.17356(16) 0.0359(9) Uani 1 1 d . .
H23 H 0.1771 -0.0588 0.2045 0.043 Uiso 1 1 calc R U
C24 C 0.2010(4) 0.0976(3) 0.17974(15) 0.0321(9) Uani 1 1 d . .
H24 H 0.1910 0.1240 0.2151 0.039 Uiso 1 1 calc R U
C25 C 0.1392(3) 0.5706(3) 0.07533(13) 0.0230(8) Uani 1 1 d . .
C26 C 0.0107(3) 0.5765(3) 0.06016(13) 0.0261(8) Uani 1 1 d . .
H26 H -0.0397 0.5207 0.0735 0.031 Uiso 1 1 calc R U
C27 C -0.0449(4) 0.6604(3) 0.02655(14) 0.0282(8) Uani 1 1 d . .
H27 H -0.1328 0.6623 0.0170 0.034 Uiso 1 1 calc R U
C28 C 0.0271(4) 0.7430(3) 0.00629(15) 0.0314(9) Uani 1 1 d . .
H28 H -0.0109 0.8012 -0.0172 0.038 Uiso 1 1 calc R U
C29 C 0.1549(4) 0.7395(3) 0.02079(14) 0.0283(8) Uani 1 1 d . .
H29 H 0.2049 0.7955 0.0072 0.034 Uiso 1 1 calc R U
C30 C 0.2099(3) 0.6548(3) 0.05502(13) 0.0244(8) Uani 1 1 d . .
H30 H 0.2972 0.6536 0.0649 0.029 Uiso 1 1 calc R U
C31 C 1.0900(8) 0.1994(5) 0.4838(3) 0.099(2) Uani 1 1 d . .
H31A H 1.1562 0.1382 0.4975 0.149 Uiso 1 1 calc R U
H31B H 1.1363 0.2385 0.4533 0.149 Uiso 1 1 calc R U
H31C H 1.0171 0.1702 0.4718 0.149 Uiso 1 1 calc R U
C32 C 1.4529(4) 0.6150(4) 0.49170(16) 0.0468(11) Uani 1 1 d . .
C33 C 1.4085(4) 0.5384(4) 0.46359(15) 0.0414(11) Uani 1 1 d . .
C34 C 1.3129(4) 0.5598(4) 0.42512(15) 0.0466(11) Uani 1 1 d . .
H34 H 1.2689 0.6320 0.4144 0.056 Uiso 1 1 calc R U
C35 C 1.2930(4) 0.4663(4) 0.40617(15) 0.0475(12) Uani 1 1 d . .
C36 C 1.2003(4) 0.4619(4) 0.36783(15) 0.0452(11) Uani 1 1 d . .
H36 H 1.1493 0.5295 0.3549 0.054 Uiso 1 1 calc R U
C37 C 1.5428(4) 0.5723(4) 0.52837(16) 0.0473(12) Uani 1 1 d . .
C38 C 1.0964(4) 0.3760(4) 0.31169(15) 0.0384(10) Uani 1 1 d . .
C39 C 1.0668(4) 0.4657(3) 0.27534(15) 0.0376(10) Uani 1 1 d . .
H39 H 1.1030 0.5300 0.2777 0.045 Uiso 1 1 calc R U
C40 C 0.9864(4) 0.4632(3) 0.23607(14) 0.0318(9) Uani 1 1 d . .
H40 H 0.9699 0.5252 0.2115 0.038 Uiso 1 1 calc R U
C41 C 0.9284(4) 0.3714(3) 0.23155(14) 0.0289(8) Uani 1 1 d . .
C42 C 0.9562(4) 0.2820(3) 0.27001(15) 0.0342(9) Uani 1 1 d . .
H42 H 0.9166 0.2188 0.2692 0.041 Uiso 1 1 calc R U
C43 C 1.0380(4) 0.2846(3) 0.30802(15) 0.0381(9) Uani 1 1 d . .
H43 H 1.0557 0.2226 0.3326 0.046 Uiso 1 1 calc R U
C44 C 0.8440(3) 0.3672(3) 0.18931(13) 0.0244(8) Uani 1 1 d . .
C45 C 0.7743(3) 0.4640(3) 0.16539(14) 0.0270(8) Uani 1 1 d . .
H45 H 0.7811 0.5336 0.1773 0.032 Uiso 1 1 calc R U
C46 C 0.6960(3) 0.4619(3) 0.12503(14) 0.0238(8) Uani 1 1 d . .
C47 C 0.6839(3) 0.3580(3) 0.10815(14) 0.0249(8) Uani 1 1 d . .
H47 H 0.6289 0.3548 0.0810 0.030 Uiso 1 1 calc R U
C48 C 0.7520(3) 0.2613(3) 0.13101(13) 0.0248(8) Uani 1 1 d . .
C49 C 0.8334(3) 0.2666(3) 0.17045(13) 0.0255(8) Uani 1 1 d . .
H49 H 0.8829 0.1998 0.1849 0.031 Uiso 1 1 calc R U
C50 C 0.6280(3) 0.5664(3) 0.09803(13) 0.0220(7) Uani 1 1 d . .
C51 C 0.5740(4) 0.6616(3) 0.12672(15) 0.0293(8) Uani 1 1 d . .
H51 H 0.5765 0.6602 0.1645 0.035 Uiso 1 1 calc R U
C52 C 0.5170(4) 0.7578(3) 0.10035(16) 0.0326(9) Uani 1 1 d . .
H52 H 0.4793 0.8219 0.1205 0.039 Uiso 1 1 calc R U
C53 C 0.5132(4) 0.7634(3) 0.04524(16) 0.0306(9) Uani 1 1 d . .
H53 H 0.4740 0.8304 0.0276 0.037 Uiso 1 1 calc R U
C54 C 0.5676(4) 0.6694(3) 0.01647(15) 0.0294(9) Uani 1 1 d . .
H54 H 0.5675 0.6725 -0.0216 0.035 Uiso 1 1 calc R U
C55 C 0.6222(3) 0.5710(3) 0.04198(14) 0.0264(8) Uani 1 1 d . .
H55 H 0.6560 0.5064 0.0218 0.032 Uiso 1 1 calc R U
C56 C 0.7436(3) 0.1534(3) 0.11171(13) 0.0243(8) Uani 1 1 d . .
C57 C 0.6217(4) 0.1313(3) 0.09973(14) 0.0287(8) Uani 1 1 d . .
H57 H 0.5407 0.1868 0.1044 0.034 Uiso 1 1 calc R U
C58 C 0.6170(4) 0.0289(3) 0.08104(15) 0.0331(9) Uani 1 1 d . .
H58 H 0.5330 0.0151 0.0733 0.040 Uiso 1 1 calc R U
C59 C 0.7333(4) -0.0522(3) 0.07377(16) 0.0358(9) Uani 1 1 d . .
H59 H 0.7299 -0.1217 0.0607 0.043 Uiso 1 1 calc R U
C60 C 0.8538(4) -0.0326(3) 0.08537(15) 0.0334(9) Uani 1 1 d . .
H60 H 0.9342 -0.0886 0.0802 0.040 Uiso 1 1 calc R U
C61 C 0.8598(4) 0.0689(3) 0.10479(15) 0.0316(9) Uani 1 1 d . .
H61 H 0.9438 0.0808 0.1134 0.038 Uiso 1 1 calc R U
C62 C 1.4650(9) 0.7846(7) 0.4444(4) 0.150(4) Uani 1 1 d . .
H62A H 1.4113 0.8597 0.4407 0.225 Uiso 1 1 calc R U
H62B H 1.4727 0.7464 0.4108 0.225 Uiso 1 1 calc R U
H62C H 1.5566 0.7883 0.4516 0.225 Uiso 1 1 calc R U

loop_
_atom_site_aniso_label
_atom_site_aniso_U_11
_atom_site_aniso_U_22
_atom_site_aniso_U_33
_atom_site_aniso_U_23
_atom_site_aniso_U_13
_atom_site_aniso_U_12
S1 0.0377(6) 0.0674(7) 0.0310(6) -0.0057(5) -0.0156(5) -0.0144(5)
S2 0.0421(7) 0.0852(9) 0.0337(6) -0.0056(5) -0.0122(5) -0.0285(6)
O1 0.107(3) 0.055(2) 0.052(2) 0.0029(17) -0.041(2) -0.022(2)
O2 0.075(3) 0.082(3) 0.049(2) -0.0029(17) -0.0241(18) -0.027(2)
N1 0.0239(18) 0.066(2) 0.0288(18) -0.0082(16) -0.0058(15) -0.0201(16)
N2 0.031(2) 0.086(3) 0.0246(18) -0.0073(17) -0.0055(15) -0.0262(19)
C1 0.029(2) 0.061(3) 0.0171(19) -0.0062(17) -0.0035(16) -0.0137(19)
C2 0.031(2) 0.059(3) 0.0204(19) -0.0034(17) -0.0047(16) -0.0187(19)
C3 0.036(2) 0.069(3) 0.026(2) -0.0047(19) -0.0075(18) -0.027(2)
C4 0.029(2) 0.068(3) 0.023(2) -0.0073(19) -0.0024(17) -0.018(2)
C5 0.030(2) 0.069(3) 0.024(2) -0.0101(19) -0.0055(18) -0.019(2)
C6 0.031(2) 0.065(3) 0.032(2) -0.003(2) -0.0094(18) -0.014(2)
C7 0.022(2) 0.055(3) 0.026(2) -0.0057(18) -0.0008(16) -0.0164(18)
C8 0.022(2) 0.055(3) 0.024(2) -0.0029(17) -0.0064(16) -0.0044(18)
C9 0.021(2) 0.046(2) 0.027(2) 0.0007(16) -0.0041(16) -0.0090(17)
C10 0.0180(19) 0.048(2) 0.0235(19) -0.0035(16) 0.0003(15) -0.0129(17)
C11 0.021(2) 0.050(2) 0.025(2) -0.0053(17) -0.0028(15) -0.0133(17)
C12 0.031(2) 0.050(2) 0.028(2) -0.0062(17) -0.0028(17) -0.0187(19)
C13 0.0179(19) 0.042(2) 0.0225(19) -0.0044(16) 0.0014(15) -0.0137(16)
C14 0.0208(19) 0.033(2) 0.0214(18) 0.0022(14) -0.0036(15) -0.0039(15)
C15 0.0179(19) 0.034(2) 0.0263(19) -0.0027(15) -0.0038(15) -0.0082(15)
C16 0.0168(19) 0.034(2) 0.0253(19) -0.0010(15) -0.0057(15) -0.0082(15)
C17 0.0168(18) 0.0319(19) 0.0223(18) -0.0023(14) 0.0003(14) -0.0062(15)
C18 0.0190(19) 0.034(2) 0.0278(19) -0.0011(15) -0.0017(15) -0.0103(15)
C19 0.0114(17) 0.0319(19) 0.033(2) 0.0003(16) -0.0086(15) -0.0020(14)
C20 0.0149(19) 0.033(2) 0.035(2) -0.0012(16) -0.0056(15) -0.0009(15)
C21 0.018(2) 0.035(2) 0.045(2) -0.0101(17) -0.0092(17) -0.0023(16)
C22 0.028(2) 0.0231(19) 0.058(3) 0.0046(18) -0.0146(19) -0.0037(16)
C23 0.035(2) 0.035(2) 0.040(2) 0.0051(18) -0.0097(18) -0.0108(18)
C24 0.025(2) 0.036(2) 0.036(2) 0.0012(17) -0.0091(17) -0.0049(16)
C25 0.0187(19) 0.0284(18) 0.0238(18) -0.0064(14) -0.0005(14) -0.0091(14)
C26 0.024(2) 0.032(2) 0.0255(19) -0.0045(15) -0.0020(15) -0.0118(15)
C27 0.025(2) 0.033(2) 0.029(2) -0.0045(16) -0.0062(16) -0.0084(16)
C28 0.034(2) 0.0257(19) 0.036(2) -0.0005(16) -0.0090(17) -0.0067(16)
C29 0.026(2) 0.0260(19) 0.033(2) -0.0037(15) 0.0004(16) -0.0094(15)
C30 0.0159(18) 0.0317(19) 0.0285(19) -0.0058(15) -0.0013(15) -0.0113(15)
C31 0.129(6) 0.060(4) 0.110(5) -0.016(4) -0.010(5) -0.024(4)
C32 0.038(3) 0.081(3) 0.026(2) 0.000(2) -0.0060(19) -0.022(2)
C33 0.027(2) 0.078(3) 0.024(2) -0.005(2) -0.0012(17) -0.022(2)
C34 0.035(2) 0.087(3) 0.023(2) -0.008(2) -0.0001(18) -0.023(2)
C35 0.040(3) 0.091(3) 0.019(2) -0.014(2) 0.0032(18) -0.033(2)
C36 0.022(2) 0.092(4) 0.023(2) -0.003(2) -0.0010(17) -0.015(2)
C37 0.038(3) 0.085(4) 0.027(2) -0.007(2) -0.0027(19) -0.029(2)
C38 0.023(2) 0.071(3) 0.023(2) -0.0059(19) -0.0019(16) -0.0127(19)
C39 0.028(2) 0.054(2) 0.036(2) -0.0110(19) -0.0002(18) -0.0195(19)
C40 0.020(2) 0.050(2) 0.027(2) -0.0027(16) 0.0008(16) -0.0123(17)
C41 0.0179(19) 0.036(2) 0.031(2) -0.0053(16) 0.0002(15) -0.0036(15)
C42 0.031(2) 0.043(2) 0.032(2) -0.0009(17) -0.0068(17) -0.0125(18)
C43 0.028(2) 0.057(3) 0.030(2) -0.0012(18) -0.0053(17) -0.0102(19)
C44 0.0176(18) 0.035(2) 0.0213(18) -0.0049(15) 0.0009(14) -0.0077(15)
C45 0.022(2) 0.034(2) 0.0266(19) -0.0059(15) 0.0011(15) -0.0113(16)
C46 0.0135(18) 0.0255(18) 0.032(2) -0.0045(15) 0.0009(15) -0.0044(14)
C47 0.0168(18) 0.0292(19) 0.0283(19) -0.0027(15) -0.0026(15) -0.0037(15)
C48 0.0167(18) 0.0294(19) 0.0271(19) -0.0013(15) 0.0016(15) -0.0056(15)
C49 0.0211(19) 0.0305(19) 0.0244(19) 0.0024(15) -0.0039(15) -0.0048(15)
C50 0.0129(17) 0.0211(18) 0.032(2) -0.0003(14) 0.0019(14) -0.0077(13)
C51 0.022(2) 0.035(2) 0.034(2) -0.0021(17) -0.0030(16) -0.0137(16)
C52 0.022(2) 0.029(2) 0.049(3) -0.0066(17) -0.0021(17) -0.0099(16)
C53 0.020(2) 0.0249(19) 0.048(2) 0.0079(17) -0.0069(17) -0.0096(15)
C54 0.021(2) 0.039(2) 0.031(2) 0.0073(17) -0.0074(16) -0.0130(16)
C55 0.0153(18) 0.0271(19) 0.037(2) -0.0008(15) -0.0023(15) -0.0054(14)
C56 0.0212(19) 0.0276(19) 0.0238(19) -0.0013(14) -0.0011(15) -0.0056(15)
C57 0.022(2) 0.0276(19) 0.036(2) -0.0002(16) -0.0072(16) -0.0028(15)
C58 0.024(2) 0.037(2) 0.043(2) -0.0024(17) -0.0095(17) -0.0107(17)
C59 0.033(2) 0.0227(19) 0.053(3) -0.0084(17) -0.0085(19) -0.0047(17)
C60 0.023(2) 0.029(2) 0.047(2) -0.0025(17) -0.0070(17) 0.0003(16)
C61 0.023(2) 0.034(2) 0.039(2) -0.0043(17) -0.0061(17) -0.0066(16)
C62 0.123(7) 0.117(6) 0.179(9) 0.068(6) 0.014(6) -0.007(5)

loop_
_atom_type_symbol
_atom_type_description
_atom_type_scat_dispersion_real
_atom_type_scat_dispersion_imag
_atom_type_scat_source
C C 0.0033 0.0016 'International Tables Vol C Tables 4.2.6.8 and 6.1.1.4'
H H 0.0000 0.0000 'International Tables Vol C Tables 4.2.6.8 and 6.1.1.4'
N N 0.0061 0.0033 'International Tables Vol C Tables 4.2.6.8 and 6.1.1.4'
O O 0.0106 0.0060 'International Tables Vol C Tables 4.2.6.8 and 6.1.1.4'
S S 0.1246 0.1234 'International Tables Vol C Tables 4.2.6.8 and 6.1.1.4'

loop_
_geom_angle_atom_site_label_1
_geom_angle_atom_site_label_2
_geom_angle_atom_site_label_3
_geom_angle
_geom_angle_site_symmetry_1
_geom_angle_site_symmetry_3
C4 S1 C1 90.24(19) . .
C35 S2 C37 89.4(2) . 2_866
C6 O1 C31 117.5(4) . .
C32 O2 C62 115.2(5) . .
C5 N1 C7 118.5(3) . .
C36 N2 C38 118.9(4) . .
C2 C1 C6 122.9(3) . 2_766
C2 C1 S1 112.6(3) . .
C6 C1 S1 124.6(3) 2_766 .
C1 C2 C6 120.1(3) . .
C1 C2 C3 112.4(3) . .
C6 C2 C3 127.4(4) . .
C4 C3 C2 111.3(4) . .
C4 C3 H3 124.3 . .
C2 C3 H3 124.3 . .
C3 C4 C5 124.4(4) . .
C3 C4 S1 113.4(3) . .
C5 C4 S1 122.2(3) . .
N1 C5 C4 122.5(4) . .
N1 C5 H5 118.8 . .
C4 C5 H5 118.8 . .
O1 C6 C1 119.0(3) . 2_766
O1 C6 C2 124.0(3) . .
C1 C6 C2 117.0(4) 2_766 .
C8 C7 C12 118.4(3) . .
C8 C7 N1 125.2(4) . .
C12 C7 N1 116.4(3) . .
C7 C8 C9 121.2(4) . .
C7 C8 H8 119.4 . .
C9 C8 H8 119.4 . .
C10 C9 C8 121.3(4) . .
C10 C9 H9 119.3 . .
C8 C9 H9 119.3 . .
C9 C10 C11 117.4(3) . .
C9 C10 C13 120.9(3) . .
C11 C10 C13 121.7(3) . .
C10 C11 C12 121.7(4) . .
C10 C11 H11 119.2 . .
C12 C11 H11 119.2 . .
C11 C12 C7 120.0(4) . .
C11 C12 H12 120.0 . .
C7 C12 H12 120.0 . .
C14 C13 C18 117.9(3) . .
C14 C13 C10 121.7(3) . .
C18 C13 C10 120.4(3) . .
C15 C14 C13 122.2(3) . .
C15 C14 H14 118.9 . .
C13 C14 H14 118.9 . .
C14 C15 C16 118.9(3) . .
C14 C15 C19 120.8(3) . .
C16 C15 C19 120.2(3) . .
C17 C16 C15 120.9(3) . .
C17 C16 H16 119.6 . .
C15 C16 H16 119.6 . .
C16 C17 C18 119.4(3) . .
C16 C17 C25 121.4(3) . .
C18 C17 C25 119.3(3) . .
C17 C18 C13 120.8(3) . .
C17 C18 H18 119.6 . .
C13 C18 H18 119.6 . .
C20 C19 C24 118.1(3) . .
C20 C19 C15 120.8(3) . .
C24 C19 C15 121.0(3) . .
C19 C20 C21 121.1(3) . .
C19 C20 H20 119.4 . .
C21 C20 H20 119.4 . .
C20 C21 C22 119.5(3) . .
C20 C21 H21 120.2 . .
C22 C21 H21 120.2 . .
C23 C22 C21 120.3(3) . .
C23 C22 H22 119.8 . .
C21 C22 H22 119.8 . .
C22 C23 C24 119.8(3) . .
C22 C23 H23 120.1 . .
C24 C23 H23 120.1 . .
C23 C24 C19 121.1(3) . .
C23 C24 H24 119.4 . .
C19 C24 H24 119.4 . .
C26 C25 C30 117.4(3) . .
C26 C25 C17 121.6(3) . .
C30 C25 C17 121.0(3) . .
C27 C26 C25 121.9(3) . .
C27 C26 H26 119.1 . .
C25 C26 H26 119.1 . .
C26 C27 C28 120.1(3) . .
C26 C27 H27 119.9 . .
C28 C27 H27 119.9 . .
C29 C28 C27 119.3(3) . .
C29 C28 H28 120.4 . .
C27 C28 H28 120.4 . .
C30 C29 C28 120.2(3) . .
C30 C29 H29 119.9 . .
C28 C29 H29 119.9 . .
C29 C30 C25 121.2(3) . .
C29 C30 H30 119.4 . .
C25 C30 H30 119.4 . .
O1 C31 H31A 109.5 . .
O1 C31 H31B 109.5 . .
H31A C31 H31B 109.5 . .
O1 C31 H31C 109.5 . .
H31A C31 H31C 109.5 . .
H31B C31 H31C 109.5 . .
O2 C32 C37 121.1(4) . .
O2 C32 C33 121.6(4) . .
C37 C32 C33 117.0(4) . .
C37 C33 C32 119.8(4) 2_866 .
C37 C33 C34 111.9(4) 2_866 .
C32 C33 C34 128.3(4) . .
C35 C34 C33 112.5(4) . .
C35 C34 H34 123.8 . .
C33 C34 H34 123.8 . .
C34 C35 C36 124.9(4) . .
C34 C35 S2 113.6(3) . .
C36 C35 S2 121.4(3) . .
N2 C36 C35 123.1(4) . .
N2 C36 H36 118.5 . .
C35 C36 H36 118.5 . .
C33 C37 C32 123.2(4) 2_866 .
C33 C37 S2 112.5(3) 2_866 2_866
C32 C37 S2 124.3(4) . 2_866
C39 C38 C43 117.5(3) . .
C39 C38 N2 123.9(3) . .
C43 C38 N2 118.6(3) . .
C40 C39 C38 121.5(3) . .
C40 C39 H39 119.2 . .
C38 C39 H39 119.2 . .
C39 C40 C41 121.5(3) . .
C39 C40 H40 119.3 . .
C41 C40 H40 119.3 . .
C40 C41 C42 116.3(3) . .
C40 C41 C44 122.0(3) . .
C42 C41 C44 121.8(3) . .
C43 C42 C41 121.7(3) . .
C43 C42 H42 119.2 . .
C41 C42 H42 119.2 . .
C42 C43 C38 121.5(4) . .
C42 C43 H43 119.3 . .
C38 C43 H43 119.3 . .
C49 C44 C45 117.4(3) . .
C49 C44 C41 121.1(3) . .
C45 C44 C41 121.4(3) . .
C46 C45 C44 122.3(3) . .
C46 C45 H45 118.9 . .
C44 C45 H45 118.9 . .
C45 C46 C47 118.7(3) . .
C45 C46 C50 121.5(3) . .
C47 C46 C50 119.8(3) . .
C48 C47 C46 120.1(3) . .
C48 C47 H47 119.9 . .
C46 C47 H47 119.9 . .
C47 C48 C49 119.6(3) . .
C47 C48 C56 119.9(3) . .
C49 C48 C56 120.4(3) . .
C44 C49 C48 121.8(3) . .
C44 C49 H49 119.1 . .
C48 C49 H49 119.1 . .
C51 C50 C55 118.6(3) . .
C51 C50 C46 121.4(3) . .
C55 C50 C46 120.0(3) . .
C52 C51 C50 120.1(3) . .
C52 C51 H51 120.0 . .
C50 C51 H51 120.0 . .
C51 C52 C53 121.6(4) . .
C51 C52 H52 119.2 . .
C53 C52 H52 119.2 . .
C54 C53 C52 118.6(3) . .
C54 C53 H53 120.7 . .
C52 C53 H53 120.7 . .
C53 C54 C55 121.2(3) . .
C53 C54 H54 119.4 . .
C55 C54 H54 119.4 . .
C54 C55 C50 120.0(3) . .
C54 C55 H55 120.0 . .
C50 C55 H55 120.0 . .
C57 C56 C61 117.5(3) . .
C57 C56 C48 122.2(3) . .
C61 C56 C48 120.3(3) . .
C58 C57 C56 120.9(3) . .
C58 C57 H57 119.5 . .
C56 C57 H57 119.5 . .
C59 C58 C57 120.3(3) . .
C59 C58 H58 119.8 . .
C57 C58 H58 119.8 . .
C60 C59 C58 119.8(3) . .
C60 C59 H59 120.1 . .
C58 C59 H59 120.1 . .
C59 C60 C61 120.5(3) . .
C59 C60 H60 119.7 . .
C61 C60 H60 119.7 . .
C60 C61 C56 120.8(3) . .
C60 C61 H61 119.6 . .
C56 C61 H61 119.6 . .
O2 C62 H62A 109.5 . .
O2 C62 H62B 109.5 . .
H62A C62 H62B 109.5 . .
O2 C62 H62C 109.5 . .
H62A C62 H62C 109.5 . .
H62B C62 H62C 109.5 . .

loop_
_geom_bond_atom_site_label_1
_geom_bond_atom_site_label_2
_geom_bond_distance
_geom_bond_site_symmetry_2
S1 C4 1.726(4) .
S1 C1 1.737(4) .
S2 C35 1.742(5) .
S2 C37 1.761(4) 2_866
O1 C6 1.382(5) .
O1 C31 1.384(7) .
O2 C32 1.368(6) .
O2 C62 1.407(7) .
N1 C5 1.264(5) .
N1 C7 1.428(4) .
N2 C36 1.271(5) .
N2 C38 1.414(5) .
C1 C2 1.369(5) .
C1 C6 1.393(5) 2_766
C2 C6 1.415(5) .
C2 C3 1.432(5) .
C3 C4 1.373(6) .
C3 H3 0.9500 .
C4 C5 1.442(5) .
C5 H5 0.9500 .
C6 C1 1.393(5) 2_766
C7 C8 1.371(5) .
C7 C12 1.399(5) .
C8 C9 1.389(5) .
C8 H8 0.9500 .
C9 C10 1.384(5) .
C9 H9 0.9500 .
C10 C11 1.389(5) .
C10 C13 1.483(5) .
C11 C12 1.390(5) .
C11 H11 0.9500 .
C12 H12 0.9500 .
C13 C14 1.403(5) .
C13 C18 1.408(5) .
C14 C15 1.372(4) .
C14 H14 0.9500 .
C15 C16 1.415(5) .
C15 C19 1.495(5) .
C16 C17 1.377(4) .
C16 H16 0.9500 .
C17 C18 1.408(5) .
C17 C25 1.477(5) .
C18 H18 0.9500 .
C19 C20 1.387(5) .
C19 C24 1.396(5) .
C20 C21 1.388(5) .
C20 H20 0.9500 .
C21 C22 1.389(5) .
C21 H21 0.9500 .
C22 C23 1.373(5) .
C22 H22 0.9500 .
C23 C24 1.385(5) .
C23 H23 0.9500 .
C24 H24 0.9500 .
C25 C26 1.395(5) .
C25 C30 1.401(4) .
C26 C27 1.369(5) .
C26 H26 0.9500 .
C27 C28 1.393(5) .
C27 H27 0.9500 .
C28 C29 1.386(5) .
C28 H28 0.9500 .
C29 C30 1.383(5) .
C29 H29 0.9500 .
C30 H30 0.9500 .
C31 H31A 0.9800 .
C31 H31B 0.9800 .
C31 H31C 0.9800 .
C32 C37 1.391(6) .
C32 C33 1.404(6) .
C33 C37 1.365(6) 2_866
C33 C34 1.441(5) .
C34 C35 1.344(6) .
C34 H34 0.9500 .
C35 C36 1.454(5) .
C36 H36 0.9500 .
C37 C33 1.366(6) 2_866
C37 S2 1.761(4) 2_866
C38 C39 1.393(5) .
C38 C43 1.393(5) .
C39 C40 1.376(5) .
C39 H39 0.9500 .
C40 C41 1.399(5) .
C40 H40 0.9500 .
C41 C42 1.422(5) .
C41 C44 1.469(5) .
C42 C43 1.361(5) .
C42 H42 0.9500 .
C43 H43 0.9500 .
C44 C49 1.392(5) .
C44 C45 1.401(5) .
C45 C46 1.383(5) .
C45 H45 0.9500 .
C46 C47 1.415(4) .
C46 C50 1.498(5) .
C47 C48 1.382(5) .
C47 H47 0.9500 .
C48 C49 1.394(5) .
C48 C56 1.474(5) .
C49 H49 0.9500 .
C50 C51 1.391(5) .
C50 C55 1.410(5) .
C51 C52 1.378(5) .
C51 H51 0.9500 .
C52 C53 1.382(5) .
C52 H52 0.9500 .
C53 C54 1.381(5) .
C53 H53 0.9500 .
C54 C55 1.381(5) .
C54 H54 0.9500 .
C55 H55 0.9500 .
C56 C57 1.396(5) .
C56 C61 1.398(5) .
C57 C58 1.393(5) .
C57 H57 0.9500 .
C58 C59 1.375(5) .
C58 H58 0.9500 .
C59 C60 1.367(5) .
C59 H59 0.9500 .
C60 C61 1.395(5) .
C60 H60 0.9500 .
C61 H61 0.9500 .
C62 H62A 0.9800 .
C62 H62B 0.9800 .
C62 H62C 0.9800 .

loop_
_geom_torsion_atom_site_label_1
_geom_torsion_atom_site_label_2
_geom_torsion_atom_site_label_3
_geom_torsion_atom_site_label_4
_geom_torsion
_geom_torsion_site_symmetry_1
_geom_torsion_site_symmetry_4
C4 S1 C1 C2 1.1(3) . .
C4 S1 C1 C6 -177.9(4) . 2_766
C6 C1 C2 C6 0.4(7) 2_766 .
S1 C1 C2 C6 -178.7(3) . .
C6 C1 C2 C3 177.3(4) 2_766 .
S1 C1 C2 C3 -1.8(4) . .
C1 C2 C3 C4 1.7(5) . .
C6 C2 C3 C4 178.3(4) . .
C2 C3 C4 C5 -179.0(4) . .
C2 C3 C4 S1 -0.8(4) . .
C1 S1 C4 C3 -0.2(3) . .
C1 S1 C4 C5 178.1(3) . .
C7 N1 C5 C4 176.6(3) . .
C3 C4 C5 N1 178.7(4) . .
S1 C4 C5 N1 0.7(6) . .
C31 O1 C6 C1 -124.0(5) . 2_766
C31 O1 C6 C2 57.7(6) . .
C1 C2 C6 O1 178.0(4) . .
C3 C2 C6 O1 1.6(7) . .
C1 C2 C6 C1 -0.4(6) . 2_766
C3 C2 C6 C1 -176.7(4) . 2_766
C5 N1 C7 C8 -19.7(5) . .
C5 N1 C7 C12 162.4(3) . .
C12 C7 C8 C9 0.7(5) . .
N1 C7 C8 C9 -177.1(3) . .
C7 C8 C9 C10 -0.6(5) . .
C8 C9 C10 C11 -0.4(5) . .
C8 C9 C10 C13 178.4(3) . .
C9 C10 C11 C12 1.2(5) . .
C13 C10 C11 C12 -177.6(3) . .
C10 C11 C12 C7 -1.0(5) . .
C8 C7 C12 C11 0.0(5) . .
N1 C7 C12 C11 178.1(3) . .
C9 C10 C13 C14 25.0(5) . .
C11 C10 C13 C14 -156.3(3) . .
C9 C10 C13 C18 -155.8(3) . .
C11 C10 C13 C18 22.9(5) . .
C18 C13 C14 C15 -0.4(5) . .
C10 C13 C14 C15 178.8(3) . .
C13 C14 C15 C16 -1.3(5) . .
C13 C14 C15 C19 175.7(3) . .
C14 C15 C16 C17 1.3(5) . .
C19 C15 C16 C17 -175.7(3) . .
C15 C16 C17 C18 0.4(5) . .
C15 C16 C17 C25 -179.6(3) . .
C16 C17 C18 C13 -2.2(5) . .
C25 C17 C18 C13 177.9(3) . .
C14 C13 C18 C17 2.1(5) . .
C10 C13 C18 C17 -177.1(3) . .
C14 C15 C19 C20 -137.2(3) . .
C16 C15 C19 C20 39.8(5) . .
C14 C15 C19 C24 42.2(5) . .
C16 C15 C19 C24 -140.8(3) . .
C24 C19 C20 C21 -1.3(5) . .
C15 C19 C20 C21 178.1(3) . .
C19 C20 C21 C22 0.6(5) . .
C20 C21 C22 C23 0.0(5) . .
C21 C22 C23 C24 0.1(6) . .
C22 C23 C24 C19 -0.7(6) . .
C20 C19 C24 C23 1.3(5) . .
C15 C19 C24 C23 -178.1(3) . .
C16 C17 C25 C26 35.8(5) . .
C18 C17 C25 C26 -144.3(3) . .
C16 C17 C25 C30 -143.2(3) . .
C18 C17 C25 C30 36.7(5) . .
C30 C25 C26 C27 0.3(5) . .
C17 C25 C26 C27 -178.7(3) . .
C25 C26 C27 C28 0.2(5) . .
C26 C27 C28 C29 -0.4(5) . .
C27 C28 C29 C30 0.0(5) . .
C28 C29 C30 C25 0.6(5) . .
C26 C25 C30 C29 -0.7(5) . .
C17 C25 C30 C29 178.3(3) . .
C62 O2 C32 C37 99.4(6) . .
C62 O2 C32 C33 -87.5(6) . .
O2 C32 C33 C37 -175.6(4) . 2_866
C37 C32 C33 C37 -2.2(6) . 2_866
O2 C32 C33 C34 4.3(6) . .
C37 C32 C33 C34 177.7(4) . .
C37 C33 C34 C35 0.3(5) 2_866 .
C32 C33 C34 C35 -179.6(4) . .
C33 C34 C35 C36 178.6(3) . .
C33 C34 C35 S2 -1.4(4) . .
C37 S2 C35 C34 1.6(3) 2_866 .
C37 S2 C35 C36 -178.4(3) 2_866 .
C38 N2 C36 C35 -177.3(3) . .
C34 C35 C36 N2 179.9(4) . .
S2 C35 C36 N2 0.0(5) . .
O2 C32 C37 C33 175.7(4) . 2_866
C33 C32 C37 C33 2.3(6) . 2_866
O2 C32 C37 S2 -6.0(6) . 2_866
C33 C32 C37 S2 -179.4(3) . 2_866
C36 N2 C38 C39 25.9(6) . .
C36 N2 C38 C43 -155.9(4) . .
C43 C38 C39 C40 -2.0(6) . .
N2 C38 C39 C40 176.3(4) . .
C38 C39 C40 C41 1.3(6) . .
C39 C40 C41 C42 0.6(5) . .
C39 C40 C41 C44 -179.1(3) . .
C40 C41 C42 C43 -1.9(6) . .
C44 C41 C42 C43 177.9(4) . .
C41 C42 C43 C38 1.3(6) . .
C39 C38 C43 C42 0.7(6) . .
N2 C38 C43 C42 -177.7(4) . .
C40 C41 C44 C49 153.4(3) . .
C42 C41 C44 C49 -26.3(5) . .
C40 C41 C44 C45 -24.7(5) . .
C42 C41 C44 C45 155.5(3) . .
C49 C44 C45 C46 0.8(5) . .
C41 C44 C45 C46 179.0(3) . .
C44 C45 C46 C47 1.3(5) . .
C44 C45 C46 C50 -176.9(3) . .
C45 C46 C47 C48 -1.4(5) . .
C50 C46 C47 C48 176.8(3) . .
C46 C47 C48 C49 -0.5(5) . .
C46 C47 C48 C56 -177.5(3) . .
C45 C44 C49 C48 -2.8(5) . .
C41 C44 C49 C48 179.0(3) . .
C47 C48 C49 C44 2.7(5) . .
C56 C48 C49 C44 179.7(3) . .
C45 C46 C50 C51 -36.0(5) . .
C47 C46 C50 C51 145.8(3) . .
C45 C46 C50 C55 141.5(3) . .
C47 C46 C50 C55 -36.7(4) . .
C55 C50 C51 C52 -0.2(5) . .
C46 C50 C51 C52 177.3(3) . .
C50 C51 C52 C53 -0.9(5) . .
C51 C52 C53 C54 0.3(5) . .
C52 C53 C54 C55 1.4(5) . .
C53 C54 C55 C50 -2.5(5) . .
C51 C50 C55 C54 1.9(5) . .
C46 C50 C55 C54 -175.7(3) . .
C47 C48 C56 C57 -41.2(5) . .
C49 C48 C56 C57 141.9(3) . .
C47 C48 C56 C61 138.9(3) . .
C49 C48 C56 C61 -38.1(5) . .
C61 C56 C57 C58 -0.7(5) . .
C48 C56 C57 C58 179.4(3) . .
C56 C57 C58 C59 -0.3(5) . .
C57 C58 C59 C60 0.5(6) . .
C58 C59 C60 C61 0.3(6) . .
C59 C60 C61 C56 -1.3(6) . .
C57 C56 C61 C60 1.5(5) . .
C48 C56 C61 C60 -178.5(3) . .

loop_
_platon_squeeze_void_nr
_platon_squeeze_void_average_x
_platon_squeeze_void_average_y
_platon_squeeze_void_average_z
_platon_squeeze_void_volume
_platon_squeeze_void_count_electrons
_platon_squeeze_void_content
1 -0.099 0.000 0.500 944 177 'MeOH, DMF, CHCl3, Dioxane'
